data_7119669
loop_
_publ_author_name
'Zhai, Wenlei'
'Male, Louise'
'Fossey, John S.'

_publ_section_title
;
 Glucose selective bis-boronic acid click-fluor.
;
_journal_issue 14
_journal_name_full 'Chemical communications (Cambridge, England)'
_journal_page_first 2218
_journal_page_last 2221
_journal_paper_doi 10.1039/c6cc08534b
_journal_volume 53
_journal_year 2017
_chemical_formula_moiety 'C36 H42 B2 N6 O4'
_chemical_formula_sum 'C36 H42 B2 N6 O4'
_chemical_formula_weight 644.37
_space_group_crystal_system monoclinic
_space_group_IT_number 14
_space_group_name_Hall '-P 2yn'
_space_group_name_H-M_alt 'P 1 21/n 1'
_symmetry_space_group_name_Hall '-P 2yn'
_symmetry_space_group_name_H-M 'P 1 21/n 1'
_atom_sites_solution_hydrogens mixed
_atom_sites_solution_primary direct
_audit_creation_date 2015-05-12
_audit_creation_method
;
Olex2 1.2
(compiled 2015.01.26 svn.r3150 for OlexSys, GUI svn.r4998)
;
_audit_update_record
;
2016-10-20 deposited with the CCDC.
2016-11-23 downloaded from the CCDC.
;
_cell_angle_alpha 90
_cell_angle_beta 96.237(2)
_cell_angle_gamma 90
_cell_formula_units_Z 2
_cell_length_a 6.27417(14)
_cell_length_b 21.9593(5)
_cell_length_c 12.6125(3)
_cell_measurement_reflns_used 4756
_cell_measurement_temperature 100.00(10)
_cell_measurement_theta_max 74.2460
_cell_measurement_theta_min 4.0030
_cell_volume 1727.42(7)
_computing_cell_refinement
;
CrysAlisPro, Agilent Technologies,
Version 1.171.37.35 (release 13-08-2014 CrysAlis171 .NET)
(compiled Aug 13 2014,18:06:01)
;
_computing_data_collection
;
CrysAlisPro, Agilent Technologies,
Version 1.171.37.35 (release 13-08-2014 CrysAlis171 .NET)
(compiled Aug 13 2014,18:06:01)
;
_computing_data_reduction
;
CrysAlisPro, Agilent Technologies,
Version 1.171.37.35 (release 13-08-2014 CrysAlis171 .NET)
(compiled Aug 13 2014,18:06:01)
;
_computing_molecular_graphics 'Olex2 (Dolomanov et al., 2009)'
_computing_publication_material 'Olex2 (Dolomanov et al., 2009)'
_computing_structure_refinement 'ShelXL (Sheldrick, 2008)'
_computing_structure_solution 'ShelXS (Sheldrick, 2008)'
_diffrn_ambient_environment N~2~
_diffrn_ambient_temperature 100.00(10)
_diffrn_detector 'CCD plate'
_diffrn_detector_area_resol_mean 10.3537
_diffrn_detector_type Atlas
_diffrn_measured_fraction_theta_full 1.000
_diffrn_measured_fraction_theta_max 0.999
_diffrn_measurement_details
;
#__ type_ start__ end____ width___ exp.time_
  1 omega  -50.00   29.00   1.0000    1.7900
omega____ theta____ kappa____ phi______ frames
    -      -42.5607   38.0000    0.0000 79

#__ type_ start__ end____ width___ exp.time_
  2 omega   11.00   42.00   1.0000    1.7900
omega____ theta____ kappa____ phi______ frames
    -       42.5607   77.0000 -150.0000 31

#__ type_ start__ end____ width___ exp.time_
  3 omega   84.00  157.00   1.0000    7.1650
omega____ theta____ kappa____ phi______ frames
    -      106.6257   15.0000 -120.0000 73

#__ type_ start__ end____ width___ exp.time_
  4 omega   79.00  109.00   1.0000    7.1650
omega____ theta____ kappa____ phi______ frames
    -      106.6257  -94.0000 -120.0000 30

#__ type_ start__ end____ width___ exp.time_
  5 omega   66.00   91.00   1.0000    7.1650
omega____ theta____ kappa____ phi______ frames
    -      106.6257  -30.0000  -60.0000 25

#__ type_ start__ end____ width___ exp.time_
  6 omega   42.00   71.00   1.0000    7.1650
omega____ theta____ kappa____ phi______ frames
    -      106.6257  -45.0000  -30.0000 29

#__ type_ start__ end____ width___ exp.time_
  7 omega   36.00   89.00   1.0000    7.1650
omega____ theta____ kappa____ phi______ frames
    -      106.6257  -45.0000   30.0000 53

#__ type_ start__ end____ width___ exp.time_
  8 omega   88.00  178.00   1.0000    7.1650
omega____ theta____ kappa____ phi______ frames
    -      106.6257   30.0000  120.0000 90

#__ type_ start__ end____ width___ exp.time_
  9 omega   52.00   79.00   1.0000    1.7900
omega____ theta____ kappa____ phi______ frames
    -       42.5607 -125.0000    0.0000 27

#__ type_ start__ end____ width___ exp.time_
 10 omega   26.00  108.00   1.0000    7.1650
omega____ theta____ kappa____ phi______ frames
    -      106.6257  -94.0000  -30.0000 82

#__ type_ start__ end____ width___ exp.time_
 11 omega   57.00  122.00   1.0000    7.1650
omega____ theta____ kappa____ phi______ frames
    -      106.6257 -125.0000 -180.0000 65

#__ type_ start__ end____ width___ exp.time_
 12 omega   32.00   77.00   1.0000    7.1650
omega____ theta____ kappa____ phi______ frames
    -      106.6257  -30.0000 -150.0000 45

#__ type_ start__ end____ width___ exp.time_
 13 omega   32.00   63.00   1.0000    7.1650
omega____ theta____ kappa____ phi______ frames
    -      106.6257  -30.0000  -60.0000 31

#__ type_ start__ end____ width___ exp.time_
 14 omega   28.00   94.00   1.0000    7.1650
omega____ theta____ kappa____ phi______ frames
    -      106.6257  -94.0000   60.0000 66

#__ type_ start__ end____ width___ exp.time_
 15 omega   52.00   88.00   1.0000    7.1650
omega____ theta____ kappa____ phi______ frames
    -      106.6257  -30.0000  150.0000 36

#__ type_ start__ end____ width___ exp.time_
 16 omega   44.00  123.00   1.0000    7.1650
omega____ theta____ kappa____ phi______ frames
    -      106.6257  -70.0000  167.0000 79

#__ type_ start__ end____ width___ exp.time_
 17 omega   33.00   91.00   1.0000    7.1650
omega____ theta____ kappa____ phi______ frames
    -      106.6257  -30.0000   90.0000 58

#__ type_ start__ end____ width___ exp.time_
 18 omega    6.00   76.00   1.0000    1.7900
omega____ theta____ kappa____ phi______ frames
    -       42.5607  -99.0000   90.0000 70

#__ type_ start__ end____ width___ exp.time_
 19 omega  -46.00    1.00   1.0000    1.7900
omega____ theta____ kappa____ phi______ frames
    -      -42.5607   38.0000 -180.0000 47

#__ type_ start__ end____ width___ exp.time_
 20 omega -120.00   -6.00   1.0000    1.7900
omega____ theta____ kappa____ phi______ frames
    -      -42.5607  -19.0000 -180.0000 114
;
_diffrn_measurement_device 'four-circle diffractometer'
_diffrn_measurement_device_type 'SuperNova, Dual, Cu at zero, Atlas'
_diffrn_measurement_method '\w scans'
_diffrn_orient_matrix_UB_11 -0.2156741000
_diffrn_orient_matrix_UB_12 0.0336589000
_diffrn_orient_matrix_UB_13 -0.0220583000
_diffrn_orient_matrix_UB_21 0.0680758000
_diffrn_orient_matrix_UB_22 0.0442928000
_diffrn_orient_matrix_UB_23 0.0923379000
_diffrn_orient_matrix_UB_31 0.0991200000
_diffrn_orient_matrix_UB_32 0.0427277000
_diffrn_orient_matrix_UB_33 -0.0780927000
_diffrn_radiation_monochromator mirror
_diffrn_radiation_probe x-ray
_diffrn_radiation_type CuK\a
_diffrn_radiation_wavelength 1.54184
_diffrn_reflns_av_R_equivalents 0.0263
_diffrn_reflns_av_unetI/netI 0.0216
_diffrn_reflns_Laue_measured_fraction_full 1.000
_diffrn_reflns_Laue_measured_fraction_max 0.999
_diffrn_reflns_limit_h_max 7
_diffrn_reflns_limit_h_min -7
_diffrn_reflns_limit_k_max 26
_diffrn_reflns_limit_k_min -24
_diffrn_reflns_limit_l_max 12
_diffrn_reflns_limit_l_min -15
_diffrn_reflns_number 11755
_diffrn_reflns_point_group_measured_fraction_full 1.000
_diffrn_reflns_point_group_measured_fraction_max 0.999
_diffrn_reflns_theta_full 67.684
_diffrn_reflns_theta_max 70.066
_diffrn_reflns_theta_min 4.026
_diffrn_source 'sealed X-ray tube'
_diffrn_source_type 'SuperNova (Cu) X-ray Source'
_exptl_absorpt_coefficient_mu 0.648
_exptl_absorpt_correction_T_max 0.965
_exptl_absorpt_correction_T_min 0.887
_exptl_absorpt_correction_type gaussian
_exptl_absorpt_process_details
;
CrysAlisPro, Agilent Technologies,
Version 1.171.37.35 (release 13-08-2014 CrysAlis171 .NET)
(compiled Aug 13 2014,18:06:01)
Numerical absorption correction based on gaussian integration over
            a multifaceted crystal model
Empirical absorption correction using spherical harmonics,
 implemented in SCALE3 ABSPACK scaling algorithm.
;
_exptl_crystal_colour colourless
_exptl_crystal_colour_primary colourless
_exptl_crystal_density_diffrn 1.239
_exptl_crystal_description lath
_exptl_crystal_F_000 684
_exptl_crystal_size_max 0.3525
_exptl_crystal_size_mid 0.1382
_exptl_crystal_size_min 0.0809
_refine_diff_density_max 0.294
_refine_diff_density_min -0.218
_refine_diff_density_rms 0.040
_refine_ls_extinction_method none
_refine_ls_goodness_of_fit_ref 1.067
_refine_ls_hydrogen_treatment mixed
_refine_ls_matrix_type full
_refine_ls_number_parameters 225
_refine_ls_number_reflns 3280
_refine_ls_number_restraints 0
_refine_ls_restrained_S_all 1.067
_refine_ls_R_factor_all 0.0473
_refine_ls_R_factor_gt 0.0413
_refine_ls_shift/su_max 0.000
_refine_ls_shift/su_mean 0.000
_refine_ls_structure_factor_coef Fsqd
_refine_ls_weighting_details 'w=1/[\s^2^(Fo^2^)+(0.0494P)^2^+0.5923P] where P=(Fo^2^+2Fc^2^)/3'
_refine_ls_weighting_scheme calc
_refine_ls_wR_factor_gt 0.1018
_refine_ls_wR_factor_ref 0.1070
_reflns_Friedel_coverage 0.000
_reflns_number_gt 2874
_reflns_number_total 3280
_reflns_threshold_expression 'I > 2\s(I)'
_cod_data_source_file c6cc08534b2.cif
_cod_data_source_block 7a
_cod_database_code 7119669
_shelxl_version_number 2014/6
_chemical_oxdiff_formula 'C36 H42 B2 N6 O4'
_shelx_space_group_comment
;
The symmetry employed for this shelxl refinement is uniquely defined
by the following loop, which should always be used as a source of
symmetry information in preference to the above space-group names.
They are only intended as comments.
;
_reflns_odcompleteness_completeness 99.97
_reflns_odcompleteness_iscentric 1
_reflns_odcompleteness_theta 66.97
_olex2_refinement_description
;
1. Fixed Uiso
 At 1.2 times of:
  All C(H) groups, All C(H,H) groups
 At 1.5 times of:
  All C(H,H,H) groups
2.a Secondary CH2 refined with riding coordinates:
 C13(H13A,H13B)
2.b Aromatic/amide H refined with riding coordinates:
 C9(H9), C10(H10), C11(H11), C12(H12), C17(H17), C18(H18)
2.c Idealised Me refined as rotating group:
 C2(H2A,H2B,H2C), C3(H3A,H3B,H3C), C5(H5A,H5B,H5C), C6(H6A,H6B,H6C)
;
_olex2_submission_special_instructions 'No special instructions were received'

loop_
_space_group_symop_operation_xyz
'x, y, z'
'-x+1/2, y+1/2, -z+1/2'
'-x, -y, -z'
'x-1/2, -y-1/2, z-1/2'

loop_
_atom_site_label
_atom_site_type_symbol
_atom_site_fract_x
_atom_site_fract_y
_atom_site_fract_z
_atom_site_U_iso_or_equiv
_atom_site_adp_type
_atom_site_occupancy
_atom_site_site_symmetry_order
_atom_site_calc_flag
_atom_site_refinement_flags_posn
C1 C 0.2432(2) 0.79206(7) 0.57170(12) 0.0311(3) Uani 1 1 d .
C2 C 0.4741(2) 0.81396(8) 0.58505(15) 0.0406(4) Uani 1 1 d .
H2A H 0.5660 0.7815 0.6132 0.061 Uiso 1 1 calc GR
H2B H 0.4876 0.8479 0.6333 0.061 Uiso 1 1 calc GR
H2C H 0.5148 0.8263 0.5171 0.061 Uiso 1 1 calc GR
C3 C 0.0986(3) 0.84034(7) 0.51499(15) 0.0412(4) Uani 1 1 d .
H3A H 0.1404 0.8472 0.4450 0.062 Uiso 1 1 calc GR
H3B H 0.1118 0.8776 0.5550 0.062 Uiso 1 1 calc GR
H3C H -0.0475 0.8267 0.5092 0.062 Uiso 1 1 calc GR
C4 C 0.1583(2) 0.76726(7) 0.67476(12) 0.0311(3) Uani 1 1 d .
C5 C 0.3279(3) 0.73441(8) 0.74939(13) 0.0403(4) Uani 1 1 d .
H5A H 0.2606 0.7143 0.8046 0.060 Uiso 1 1 calc GR
H5B H 0.4305 0.7634 0.7808 0.060 Uiso 1 1 calc GR
H5C H 0.3994 0.7048 0.7098 0.060 Uiso 1 1 calc GR
C6 C 0.0413(3) 0.81317(8) 0.73742(14) 0.0407(4) Uani 1 1 d .
H6A H -0.0744 0.8309 0.6916 0.061 Uiso 1 1 calc GR
H6B H 0.1391 0.8446 0.7643 0.061 Uiso 1 1 calc GR
H6C H -0.0149 0.7930 0.7960 0.061 Uiso 1 1 calc GR
C7 C -0.0118(2) 0.64426(6) 0.47221(10) 0.0252(3) Uani 1 1 d .
C8 C -0.2003(2) 0.61219(6) 0.48701(11) 0.0254(3) Uani 1 1 d .
C9 C -0.2557(2) 0.56014(6) 0.42717(12) 0.0301(3) Uani 1 1 d .
H9 H -0.3807 0.5393 0.4376 0.036 Uiso 1 1 calc R
C10 C -0.1275(2) 0.53895(7) 0.35219(12) 0.0338(3) Uani 1 1 d .
H10 H -0.1655 0.5039 0.3132 0.041 Uiso 1 1 calc R
C11 C 0.0581(2) 0.57042(7) 0.33581(12) 0.0326(3) Uani 1 1 d .
H11 H 0.1449 0.5567 0.2855 0.039 Uiso 1 1 calc R
C12 C 0.1133(2) 0.62226(7) 0.39454(11) 0.0283(3) Uani 1 1 d .
H12 H 0.2370 0.6433 0.3823 0.034 Uiso 1 1 calc R
C13 C -0.3514(2) 0.63419(6) 0.56474(11) 0.0283(3) Uani 1 1 d .
H13A H -0.3229 0.6768 0.5805 0.034 Uiso 1 1 calc R
H13B H -0.4978 0.6308 0.5316 0.034 Uiso 1 1 calc R
C14 C -0.1548(2) 0.58916(6) 0.73397(11) 0.0280(3) Uani 1 1 d .
H14 H -0.018(3) 0.6052(8) 0.7210(15) 0.043(5) Uiso 1 1 d .
C15 C -0.2258(2) 0.55359(6) 0.81245(11) 0.0270(3) Uani 1 1 d .
C16 C -0.1092(2) 0.52633(6) 0.90784(11) 0.0270(3) Uani 1 1 d .
C17 C -0.2148(2) 0.48717(7) 0.97220(12) 0.0304(3) Uani 1 1 d .
H17 H -0.3590 0.4783 0.9537 0.037 Uiso 1 1 calc R
C18 C 0.1080(2) 0.53862(7) 0.93687(12) 0.0303(3) Uani 1 1 d .
H18 H 0.1813 0.5643 0.8948 0.036 Uiso 1 1 calc R
B1 B 0.0713(2) 0.70209(7) 0.53634(12) 0.0259(3) Uani 1 1 d .
N1 N -0.32959(17) 0.59960(5) 0.66452(9) 0.0264(3) Uani 1 1 d .
N2 N -0.50347(19) 0.57231(6) 0.69743(10) 0.0332(3) Uani 1 1 d .
N3 N -0.44054(19) 0.54437(6) 0.78704(10) 0.0334(3) Uani 1 1 d .
O1 O 0.22796(15) 0.73819(4) 0.50270(8) 0.0294(2) Uani 1 1 d .
O2 O 0.00535(15) 0.72052(5) 0.63157(8) 0.0299(2) Uani 1 1 d .

loop_
_atom_site_aniso_label
_atom_site_aniso_U_11
_atom_site_aniso_U_22
_atom_site_aniso_U_33
_atom_site_aniso_U_23
_atom_site_aniso_U_13
_atom_site_aniso_U_12
C1 0.0230(7) 0.0307(7) 0.0394(8) -0.0061(6) 0.0026(6) -0.0021(5)
C2 0.0256(7) 0.0390(8) 0.0574(10) -0.0108(7) 0.0054(7) -0.0064(6)
C3 0.0340(8) 0.0341(8) 0.0546(10) 0.0049(7) 0.0017(7) -0.0019(6)
C4 0.0240(7) 0.0338(7) 0.0351(8) -0.0086(6) 0.0008(6) -0.0016(6)
C5 0.0387(8) 0.0461(9) 0.0343(8) -0.0088(7) -0.0042(7) 0.0051(7)
C6 0.0301(8) 0.0458(9) 0.0461(9) -0.0170(7) 0.0040(7) 0.0010(7)
C7 0.0218(6) 0.0285(7) 0.0250(6) 0.0029(5) 0.0015(5) 0.0014(5)
C8 0.0216(6) 0.0273(6) 0.0270(7) 0.0038(5) 0.0021(5) 0.0015(5)
C9 0.0235(7) 0.0309(7) 0.0356(8) 0.0014(6) 0.0015(6) -0.0029(5)
C10 0.0325(7) 0.0309(7) 0.0377(8) -0.0079(6) 0.0021(6) -0.0029(6)
C11 0.0304(7) 0.0360(8) 0.0324(7) -0.0045(6) 0.0076(6) 0.0011(6)
C12 0.0229(6) 0.0329(7) 0.0297(7) 0.0009(6) 0.0045(5) -0.0027(5)
C13 0.0203(6) 0.0309(7) 0.0342(7) 0.0027(6) 0.0047(5) 0.0006(5)
C14 0.0201(6) 0.0311(7) 0.0337(7) 0.0001(6) 0.0064(5) -0.0005(5)
C15 0.0225(6) 0.0285(7) 0.0313(7) -0.0057(5) 0.0092(5) -0.0019(5)
C16 0.0250(7) 0.0283(7) 0.0290(7) -0.0040(5) 0.0088(5) 0.0001(5)
C17 0.0225(6) 0.0346(7) 0.0352(8) -0.0006(6) 0.0079(6) -0.0028(5)
C18 0.0259(7) 0.0330(7) 0.0338(7) 0.0018(6) 0.0108(6) -0.0041(6)
B1 0.0196(7) 0.0304(8) 0.0276(7) 0.0024(6) 0.0025(6) 0.0023(6)
N1 0.0198(5) 0.0286(6) 0.0319(6) -0.0002(5) 0.0072(4) -0.0014(4)
N2 0.0237(6) 0.0411(7) 0.0357(7) 0.0027(5) 0.0078(5) -0.0070(5)
N3 0.0240(6) 0.0431(7) 0.0339(6) 0.0029(5) 0.0062(5) -0.0068(5)
O1 0.0246(5) 0.0314(5) 0.0330(5) -0.0042(4) 0.0060(4) -0.0044(4)
O2 0.0263(5) 0.0337(5) 0.0303(5) -0.0058(4) 0.0058(4) -0.0040(4)

loop_
_atom_type_symbol
_atom_type_description
_atom_type_scat_dispersion_real
_atom_type_scat_dispersion_imag
_atom_type_scat_source
C C 0.0181 0.0091 'International Tables Vol C Tables 4.2.6.8 and 6.1.1.4'
H H 0.0000 0.0000 'International Tables Vol C Tables 4.2.6.8 and 6.1.1.4'
B B 0.0090 0.0039 'International Tables Vol C Tables 4.2.6.8 and 6.1.1.4'
N N 0.0311 0.0180 'International Tables Vol C Tables 4.2.6.8 and 6.1.1.4'
O O 0.0492 0.0322 'International Tables Vol C Tables 4.2.6.8 and 6.1.1.4'

loop_
_exptl_crystal_face_index_h
_exptl_crystal_face_index_k
_exptl_crystal_face_index_l
_exptl_crystal_face_perp_dist
_exptl_oxdiff_crystal_face_indexfrac_h
_exptl_oxdiff_crystal_face_indexfrac_k
_exptl_oxdiff_crystal_face_indexfrac_l
_exptl_oxdiff_crystal_face_x
_exptl_oxdiff_crystal_face_y
_exptl_oxdiff_crystal_face_z
2 6 6 0.0214 2.0012 5.9895 6.0039 -0.3624 0.9559 -0.0146
-1 -6 -7 0.0413 -1.0006 -5.9887 -7.0041 0.1687 -0.9801 0.1919
1 -11 5 0.0686 0.9995 -11.0203 5.0030 -0.6968 0.0419 -0.7625
-1 11 -5 0.0568 -0.9995 11.0203 -5.0030 0.6968 -0.0419 0.7625
-4 2 2 0.1605 -4.0020 2.0025 1.9997 0.8864 0.0009 -0.4673
4 -3 -1 0.1360 4.0019 -3.0053 -0.9991 -0.9422 0.0471 0.3463
0 12 4 0.0608 0.0007 12.0010 4.0021 0.3155 0.9011 0.2003
-1 -13 -3 0.0457 -1.0013 -13.0026 -3.0019 -0.1555 -0.9213 -0.4204
-1 3 8 0.1275 -1.0007 2.9868 8.0039 0.1398 0.8032 -0.5966
0 -9 -6 0.0663 -0.0004 -8.9944 -6.0032 -0.1702 -0.9527 0.0845
-2 -5 -5 0.0639 -2.0012 -4.9908 -5.0033 0.3740 -0.8193 -0.0209
1 -1 8 0.0610 1.0001 -1.0188 8.0046 -0.4265 0.7621 -0.5695

loop_
_geom_angle_atom_site_label_1
_geom_angle_atom_site_label_2
_geom_angle_atom_site_label_3
_geom_angle
_geom_angle_site_symmetry_1
C2 C1 C3 110.13(13) .
C2 C1 C4 115.30(13) .
C3 C1 C4 113.33(12) .
O1 C1 C2 108.74(11) .
O1 C1 C3 106.62(12) .
O1 C1 C4 101.97(11) .
C1 C2 H2A 109.5 .
C1 C2 H2B 109.5 .
C1 C2 H2C 109.5 .
H2A C2 H2B 109.5 .
H2A C2 H2C 109.5 .
H2B C2 H2C 109.5 .
C1 C3 H3A 109.5 .
C1 C3 H3B 109.5 .
C1 C3 H3C 109.5 .
H3A C3 H3B 109.5 .
H3A C3 H3C 109.5 .
H3B C3 H3C 109.5 .
C5 C4 C1 113.74(12) .
C6 C4 C1 115.54(13) .
C6 C4 C5 109.73(13) .
O2 C4 C1 101.77(11) .
O2 C4 C5 106.41(12) .
O2 C4 C6 108.88(11) .
C4 C5 H5A 109.5 .
C4 C5 H5B 109.5 .
C4 C5 H5C 109.5 .
H5A C5 H5B 109.5 .
H5A C5 H5C 109.5 .
H5B C5 H5C 109.5 .
C4 C6 H6A 109.5 .
C4 C6 H6B 109.5 .
C4 C6 H6C 109.5 .
H6A C6 H6B 109.5 .
H6A C6 H6C 109.5 .
H6B C6 H6C 109.5 .
C8 C7 B1 125.14(12) .
C12 C7 C8 117.49(12) .
C12 C7 B1 117.36(12) .
C7 C8 C13 121.37(12) .
C9 C8 C7 120.20(13) .
C9 C8 C13 118.40(12) .
C8 C9 H9 119.5 .
C10 C9 C8 121.04(13) .
C10 C9 H9 119.5 .
C9 C10 H10 120.2 .
C9 C10 C11 119.50(13) .
C11 C10 H10 120.2 .
C10 C11 H11 120.1 .
C12 C11 C10 119.71(13) .
C12 C11 H11 120.1 .
C7 C12 H12 119.0 .
C11 C12 C7 122.05(13) .
C11 C12 H12 119.0 .
C8 C13 H13A 109.1 .
C8 C13 H13B 109.1 .
H13A C13 H13B 107.8 .
N1 C13 C8 112.61(11) .
N1 C13 H13A 109.1 .
N1 C13 H13B 109.1 .
C15 C14 H14 134.3(12) .
N1 C14 H14 120.5(11) .
N1 C14 C15 105.14(12) .
C14 C15 C16 130.72(13) .
N3 C15 C14 107.69(13) .
N3 C15 C16 121.57(12) .
C17 C16 C15 120.14(13) .
C17 C16 C18 118.46(14) .
C18 C16 C15 121.40(13) .
C16 C17 H17 119.5 .
C18 C17 C16 121.02(13) 3_567
C18 C17 H17 119.5 3_567
C16 C18 H18 119.7 .
C17 C18 C16 120.52(13) 3_567
C17 C18 H18 119.7 3_567
O1 B1 C7 121.41(12) .
O1 B1 O2 113.33(13) .
O2 B1 C7 125.21(13) .
C14 N1 C13 129.87(11) .
C14 N1 N2 110.66(12) .
N2 N1 C13 119.47(11) .
N3 N2 N1 107.20(11) .
N2 N3 C15 109.30(12) .
B1 O1 C1 106.65(11) .
B1 O2 C4 106.47(11) .

loop_
_geom_bond_atom_site_label_1
_geom_bond_atom_site_label_2
_geom_bond_distance
_geom_bond_site_symmetry_2
C1 C2 1.5187(19) .
C1 C3 1.522(2) .
C1 C4 1.556(2) .
C1 O1 1.4656(17) .
C2 H2A 0.9600 .
C2 H2B 0.9600 .
C2 H2C 0.9600 .
C3 H3A 0.9600 .
C3 H3B 0.9600 .
C3 H3C 0.9600 .
C4 C5 1.523(2) .
C4 C6 1.519(2) .
C4 O2 1.4688(17) .
C5 H5A 0.9600 .
C5 H5B 0.9600 .
C5 H5C 0.9600 .
C6 H6A 0.9600 .
C6 H6B 0.9600 .
C6 H6C 0.9600 .
C7 C8 1.4066(19) .
C7 C12 1.4055(19) .
C7 B1 1.564(2) .
C8 C9 1.393(2) .
C8 C13 1.5147(19) .
C9 H9 0.9300 .
C9 C10 1.387(2) .
C10 H10 0.9300 .
C10 C11 1.389(2) .
C11 H11 0.9300 .
C11 C12 1.382(2) .
C12 H12 0.9300 .
C13 H13A 0.9700 .
C13 H13B 0.9700 .
C13 N1 1.4637(18) .
C14 H14 0.96(2) .
C14 C15 1.372(2) .
C14 N1 1.3465(18) .
C15 C16 1.466(2) .
C15 N3 1.3659(18) .
C16 C17 1.398(2) .
C16 C18 1.399(2) .
C17 H17 0.9300 .
C17 C18 1.385(2) 3_567
C18 C17 1.385(2) 3_567
C18 H18 0.9300 .
B1 O1 1.3659(18) .
B1 O2 1.3732(18) .
N1 N2 1.3490(16) .
N2 N3 1.3087(19) .

loop_
_geom_torsion_atom_site_label_1
_geom_torsion_atom_site_label_2
_geom_torsion_atom_site_label_3
_geom_torsion_atom_site_label_4
_geom_torsion
_geom_torsion_site_symmetry_4
C1 C4 O2 B1 25.34(14) .
C2 C1 C4 C5 -34.20(18) .
C2 C1 C4 C6 94.03(16) .
C2 C1 C4 O2 -148.21(12) .
C2 C1 O1 B1 147.78(13) .
C3 C1 C4 C5 -162.39(13) .
C3 C1 C4 C6 -34.16(18) .
C3 C1 C4 O2 83.60(14) .
C3 C1 O1 B1 -93.50(14) .
C4 C1 O1 B1 25.56(14) .
C5 C4 O2 B1 -94.01(13) .
C6 C4 O2 B1 147.79(13) .
C7 C8 C9 C10 0.0(2) .
C7 C8 C13 N1 -102.65(15) .
C7 B1 O1 C1 171.90(12) .
C7 B1 O2 C4 166.87(13) .
C8 C7 C12 C11 -1.4(2) .
C8 C7 B1 O1 -165.61(13) .
C8 C7 B1 O2 17.3(2) .
C8 C9 C10 C11 -0.6(2) .
C8 C13 N1 C14 55.41(19) .
C8 C13 N1 N2 -124.23(13) .
C9 C8 C13 N1 79.48(16) .
C9 C10 C11 C12 0.2(2) .
C10 C11 C12 C7 0.8(2) .
C12 C7 C8 C9 1.0(2) .
C12 C7 C8 C13 -176.82(12) .
C12 C7 B1 O1 15.2(2) .
C12 C7 B1 O2 -161.95(13) .
C13 C8 C9 C10 177.84(13) .
C13 N1 N2 N3 179.44(12) .
C14 C15 C16 C17 -174.65(14) .
C14 C15 C16 C18 5.4(2) .
C14 C15 N3 N2 0.11(16) .
C14 N1 N2 N3 -0.27(16) .
C15 C14 N1 C13 -179.34(13) .
C15 C14 N1 N2 0.32(15) .
C15 C16 C17 C18 -179.44(13) 3_567
C15 C16 C18 C17 179.44(13) 3_567
C16 C15 N3 N2 -178.49(12) .
C17 C16 C18 C17 -0.5(2) 3_567
C18 C16 C17 C18 0.5(2) 3_567
B1 C7 C8 C9 -178.23(13) .
B1 C7 C8 C13 3.9(2) .
B1 C7 C12 C11 177.91(13) .
N1 C14 C15 C16 178.16(13) .
N1 C14 C15 N3 -0.26(15) .
N1 N2 N3 C15 0.09(16) .
N3 C15 C16 C17 3.6(2) .
N3 C15 C16 C18 -176.35(13) .
O1 C1 C4 C5 83.41(14) .
O1 C1 C4 C6 -148.37(12) .
O1 C1 C4 O2 -30.61(13) .
O1 B1 O2 C4 -10.44(16) .
O2 B1 O1 C1 -10.67(16) .
